data_7158840
loop_
_publ_author_name
'Pan, Liu-Na'
'Sun, Jing'
'Liu, Xue-Yan'
'Yan, Chaoguo'

_publ_section_title
;
 Efficient Construction of Diverse
 Spiro[indoline-3,4'-pyrrolo[3,4-b]pyridines] via [3+3] Cycloaddition of
 MBH Carbonates of Isatin with \b-Enamino Maleimides
;
_journal_name_full 'Organic &amp; Biomolecular Chemistry'
_journal_paper_doi 10.1039/D2OB01257J
_journal_year 2022
_chemical_formula_moiety 'C31 H26 Cl N3 O5'
_chemical_formula_sum 'C31 H26 Cl N3 O5'
_chemical_formula_weight 556.00
_space_group_crystal_system triclinic
_space_group_IT_number 2
_space_group_name_Hall '-P 1'
_space_group_name_H-M_alt 'P -1'
_atom_sites_solution_hydrogens geom
_audit_creation_method SHELXL-2014/7
_audit_update_record
;
2022-07-12 deposited with the CCDC.	2022-08-23 downloaded from the CCDC.
;
_cell_angle_alpha 78.635(5)
_cell_angle_beta 87.607(4)
_cell_angle_gamma 75.843(4)
_cell_formula_units_Z 2
_cell_length_a 9.2939(12)
_cell_length_b 11.4737(17)
_cell_length_c 13.2237(18)
_cell_measurement_reflns_used 7610
_cell_measurement_temperature 296(2)
_cell_measurement_theta_max 27.49
_cell_measurement_theta_min 2.56
_cell_volume 1340.4(3)
_computing_cell_refinement 'Bruker SAINT'
_computing_data_collection 'Bruker APEX2'
_computing_data_reduction 'Bruker SAINT'
_computing_molecular_graphics 'Bruker SHELXTL'
_computing_publication_material 'Bruker SHELXTL'
_computing_structure_refinement 'SHELXL-2014/7 (Sheldrick, 2014)'
_computing_structure_solution 'SHELXS-97 (Sheldrick 2008)'
_diffrn_ambient_temperature 296(2)
_diffrn_measured_fraction_theta_full 0.996
_diffrn_measured_fraction_theta_max 0.997
_diffrn_measurement_device_type 'Bruker APEX-II CCD'
_diffrn_measurement_method '\f and \w scans'
_diffrn_radiation_type MoK\a
_diffrn_radiation_wavelength 0.71073
_diffrn_reflns_av_R_equivalents 0.0345
_diffrn_reflns_av_unetI/netI 0.0385
_diffrn_reflns_Laue_measured_fraction_full 0.996
_diffrn_reflns_Laue_measured_fraction_max 0.997
_diffrn_reflns_limit_h_max 11
_diffrn_reflns_limit_h_min -11
_diffrn_reflns_limit_k_max 14
_diffrn_reflns_limit_k_min -14
_diffrn_reflns_limit_l_max 16
_diffrn_reflns_limit_l_min -15
_diffrn_reflns_number 19165
_diffrn_reflns_point_group_measured_fraction_full 0.996
_diffrn_reflns_point_group_measured_fraction_max 0.997
_diffrn_reflns_theta_full 25.242
_diffrn_reflns_theta_max 25.998
_diffrn_reflns_theta_min 2.260
_exptl_absorpt_coefficient_mu 0.190
_exptl_absorpt_correction_T_max 0.7456
_exptl_absorpt_correction_T_min 0.6846
_exptl_absorpt_correction_type multi-scan
_exptl_absorpt_process_details sadabs
_exptl_crystal_colour green
_exptl_crystal_density_diffrn 1.378
_exptl_crystal_description block
_exptl_crystal_F_000 580
_exptl_crystal_size_max 0.240
_exptl_crystal_size_mid 0.220
_exptl_crystal_size_min 0.200
_refine_diff_density_max 0.200
_refine_diff_density_min -0.337
_refine_diff_density_rms 0.046
_refine_ls_extinction_method none
_refine_ls_goodness_of_fit_ref 1.035
_refine_ls_hydrogen_treatment constr
_refine_ls_matrix_type full
_refine_ls_number_parameters 374
_refine_ls_number_reflns 5253
_refine_ls_number_restraints 37
_refine_ls_restrained_S_all 1.063
_refine_ls_R_factor_all 0.0786
_refine_ls_R_factor_gt 0.0483
_refine_ls_shift/su_max 0.000
_refine_ls_shift/su_mean 0.000
_refine_ls_structure_factor_coef Fsqd
_refine_ls_weighting_details 'w=1/[\s^2^(Fo^2^)+(0.0514P)^2^+0.5560P] where P=(Fo^2^+2Fc^2^)/3'
_refine_ls_weighting_scheme calc
_refine_ls_wR_factor_gt 0.1079
_refine_ls_wR_factor_ref 0.1224
_reflns_Friedel_coverage 0.000
_reflns_number_gt 3708
_reflns_number_total 5253
_reflns_threshold_expression 'I > 2\s(I)'
_cod_data_source_file d2ob01257j2.cif
_cod_data_source_block 3l
_cod_database_code 7158840
_shelx_shelxl_version_number 2014/7
_shelx_space_group_comment
; 
The symmetry employed for this shelxl refinement is uniquely defined 
by the following loop, which should always be used as a source of 
symmetry information in preference to the above space-group names. 
They are only intended as comments. 
;
_shelx_estimated_absorpt_t_min 0.956
_shelx_estimated_absorpt_t_max 0.963

loop_
_space_group_symop_operation_xyz
'x, y, z'
'-x, -y, -z'

loop_
_atom_site_label
_atom_site_type_symbol
_atom_site_fract_x
_atom_site_fract_y
_atom_site_fract_z
_atom_site_U_iso_or_equiv
_atom_site_adp_type
_atom_site_occupancy
_atom_site_site_symmetry_order
_atom_site_calc_flag
_atom_site_refinement_flags_posn
_atom_site_refinement_flags_adp
_atom_site_refinement_flags_occupancy
_atom_site_disorder_assembly
_atom_site_disorder_group
C1 C 1.1512(4) 0.4484(3) 0.7761(3) 0.0856(10) Uani 1 1 d . . . . .
H1 H 1.2148 0.3820 0.8168 0.103 Uiso 1 1 calc R U . . .
C2 C 1.1566(5) 0.5664(4) 0.7825(4) 0.1203(15) Uani 1 1 d . . . . .
H2 H 1.2231 0.5783 0.8278 0.144 Uiso 1 1 calc R U . . .
C3 C 1.0652(4) 0.6652(3) 0.7228(3) 0.0903(11) Uani 1 1 d . . . . .
H3 H 1.0688 0.7445 0.7265 0.108 Uiso 1 1 calc R U . . .
C4 C 0.9706(4) 0.6452(3) 0.6589(3) 0.0940(11) Uani 1 1 d . . . . .
H4 H 0.9071 0.7117 0.6182 0.113 Uiso 1 1 calc R U . . .
C5 C 0.9648(4) 0.5289(3) 0.6520(2) 0.0804(9) Uani 1 1 d . . . . .
H5 H 0.8986 0.5180 0.6058 0.096 Uiso 1 1 calc R U . . .
C6 C 1.0545(2) 0.4286(2) 0.71154(17) 0.0418(5) Uani 1 1 d . . . . .
C7 C 1.0500(2) 0.2999(2) 0.70639(18) 0.0449(5) Uani 1 1 d . . . . .
H7A H 1.0671 0.2884 0.6357 0.054 Uiso 1 1 calc R U . . .
H7B H 1.1303 0.2434 0.7484 0.054 Uiso 1 1 calc R U . . .
C8 C 0.8831(2) 0.22510(18) 0.84230(16) 0.0369(5) Uani 1 1 d . . . . .
C9 C 0.7249(2) 0.20249(17) 0.84904(14) 0.0312(4) Uani 1 1 d . . . . .
C10 C 0.6778(2) 0.23476(17) 0.73706(14) 0.0315(4) Uani 1 1 d . . . . .
C11 C 0.5472(2) 0.23383(18) 0.69256(15) 0.0366(5) Uani 1 1 d . . . . .
H11 H 0.4732 0.2049 0.7316 0.044 Uiso 1 1 calc R U . . .
C12 C 0.5301(2) 0.2775(2) 0.58759(16) 0.0444(5) Uani 1 1 d . . . . .
C13 C 0.6403(3) 0.3186(2) 0.52829(17) 0.0570(7) Uani 1 1 d . . . . .
H13 H 0.6255 0.3471 0.4577 0.068 Uiso 1 1 calc R U . . .
C14 C 0.7723(3) 0.3175(2) 0.57325(17) 0.0534(6) Uani 1 1 d . . . . .
H14 H 0.8475 0.3443 0.5339 0.064 Uiso 1 1 calc R U . . .
C15 C 0.7893(2) 0.27567(19) 0.67772(15) 0.0370(5) Uani 1 1 d . . . . .
C16 C 0.6626(3) 0.24674(18) 1.03087(15) 0.0389(5) Uani 1 1 d . . . . .
H16A H 0.7628 0.2534 1.0412 0.047 Uiso 1 1 calc R U . . .
H16B H 0.5960 0.3009 1.0695 0.047 Uiso 1 1 calc R U . . .
C17 C 0.6227(2) 0.28735(17) 0.91650(14) 0.0342(5) Uani 1 1 d . . . . .
H17 H 0.5207 0.2811 0.9085 0.041 Uiso 1 1 calc R U . . .
C18 C 0.6248(3) 0.4209(2) 0.88374(17) 0.0487(6) Uani 1 1 d . U . . .
C19 C 0.5730(4) 0.5920(2) 0.7484(2) 0.0873(10) Uani 1 1 d . U . . .
H19A H 0.4820 0.6461 0.7638 0.131 Uiso 1 1 calc R U . . .
H19B H 0.5836 0.6002 0.6749 0.131 Uiso 1 1 calc R U . . .
H19C H 0.6550 0.6126 0.7764 0.131 Uiso 1 1 calc R U . . .
C20 C 0.5731(2) 0.0879(2) 1.25036(16) 0.0427(5) Uani 1 1 d . . . . .
H20 H 0.4746 0.1141 1.2286 0.051 Uiso 1 1 calc R U . . .
C21 C 0.6077(3) 0.0574(2) 1.35452(16) 0.0504(6) Uani 1 1 d . . . . .
H21 H 0.5312 0.0637 1.4022 0.061 Uiso 1 1 calc R U . . .
C22 C 0.7529(3) 0.01796(19) 1.38962(15) 0.0419(5) Uani 1 1 d . . . . .
C23 C 0.7889(3) -0.0134(3) 1.50339(17) 0.0646(7) Uani 1 1 d . . . . .
H23A H 0.7906 0.0599 1.5275 0.097 Uiso 1 1 calc R U . . .
H23B H 0.8843 -0.0700 1.5149 0.097 Uiso 1 1 calc R U . . .
H23C H 0.7147 -0.0500 1.5402 0.097 Uiso 1 1 calc R U . . .
C24 C 0.8641(2) 0.0089(2) 1.31666(16) 0.0438(5) Uani 1 1 d . . . . .
H24 H 0.9627 -0.0185 1.3381 0.053 Uiso 1 1 calc R U . . .
C25 C 0.8309(2) 0.0398(2) 1.21255(16) 0.0419(5) Uani 1 1 d . . . . .
H25 H 0.9071 0.0339 1.1646 0.050 Uiso 1 1 calc R U . . .
C26 C 0.6859(2) 0.07906(17) 1.17942(14) 0.0316(4) Uani 1 1 d . . . . .
C27 C 0.7028(2) -0.09227(18) 1.02803(15) 0.0320(4) Uani 1 1 d . . . . .
C28 C 0.6968(2) 0.04288(17) 1.00339(14) 0.0297(4) Uani 1 1 d . . . . .
C29 C 0.7280(2) 0.07394(17) 0.90294(14) 0.0306(4) Uani 1 1 d . . . . .
C30 C 0.7673(2) -0.03769(18) 0.85975(15) 0.0337(4) Uani 1 1 d . . . . .
C31 C 0.7870(3) -0.2627(2) 0.93145(19) 0.0531(6) Uani 1 1 d . . . . .
H31A H 0.8744 -0.3048 0.9718 0.080 Uiso 1 1 calc R U . . .
H31B H 0.8052 -0.2695 0.8606 0.080 Uiso 1 1 calc R U . . .
H31C H 0.7062 -0.2986 0.9567 0.080 Uiso 1 1 calc R U . . .
Cl1 Cl 0.36398(7) 0.28203(7) 0.52849(5) 0.0682(2) Uani 1 1 d . . . . .
N1 N 0.90984(18) 0.26906(16) 0.74136(13) 0.0390(4) Uani 1 1 d . . . . .
N2 N 0.65263(18) 0.11990(14) 1.07054(12) 0.0346(4) Uani 1 1 d . . . . .
N3 N 0.74933(18) -0.13437(15) 0.93939(12) 0.0363(4) Uani 1 1 d . . . . .
O1 O 0.96902(17) 0.20622(15) 0.91347(12) 0.0537(4) Uani 1 1 d . . . . .
O2 O 0.7063(14) 0.4685(7) 0.9231(7) 0.081(2) Uani 0.553(18) 1 d . U P A 1
O2' O 0.6263(18) 0.4875(7) 0.9447(6) 0.074(2) Uani 0.447(18) 1 d . U P A 2
O3 O 0.5706(3) 0.46811(15) 0.79304(13) 0.0755(6) Uani 1 1 d . U . . .
O4 O 0.66864(16) -0.15170(13) 1.10746(11) 0.0420(4) Uani 1 1 d . . . . .
O5 O 0.80871(17) -0.05141(14) 0.77412(11) 0.0475(4) Uani 1 1 d . . . . .

loop_
_atom_site_aniso_label
_atom_site_aniso_U_11
_atom_site_aniso_U_22
_atom_site_aniso_U_33
_atom_site_aniso_U_23
_atom_site_aniso_U_13
_atom_site_aniso_U_12
C1 0.086(2) 0.0557(18) 0.117(3) -0.0189(17) -0.0386(19) -0.0141(15)
C2 0.115(3) 0.083(3) 0.181(4) -0.052(3) -0.042(3) -0.030(2)
C3 0.098(3) 0.0516(19) 0.132(3) -0.031(2) 0.036(2) -0.0345(19)
C4 0.107(3) 0.0440(18) 0.118(3) 0.0136(17) -0.004(2) -0.0167(17)
C5 0.091(2) 0.0542(18) 0.090(2) 0.0099(15) -0.0326(18) -0.0189(15)
C6 0.0369(11) 0.0442(13) 0.0453(13) -0.0031(10) 0.0087(10) -0.0173(10)
C7 0.0329(11) 0.0503(14) 0.0527(14) -0.0046(11) 0.0064(10) -0.0176(10)
C8 0.0373(11) 0.0363(11) 0.0386(12) -0.0051(9) -0.0015(9) -0.0133(9)
C9 0.0337(10) 0.0346(11) 0.0269(10) -0.0031(8) 0.0001(8) -0.0131(8)
C10 0.0350(11) 0.0332(11) 0.0275(10) -0.0044(8) 0.0026(8) -0.0122(8)
C11 0.0377(11) 0.0430(12) 0.0311(11) -0.0039(9) 0.0032(9) -0.0166(9)
C12 0.0450(13) 0.0603(15) 0.0305(11) -0.0046(10) -0.0038(9) -0.0201(11)
C13 0.0650(16) 0.0830(18) 0.0258(11) 0.0031(11) -0.0024(11) -0.0335(14)
C14 0.0545(14) 0.0775(17) 0.0331(12) -0.0008(11) 0.0089(11) -0.0343(13)
C15 0.0389(11) 0.0408(12) 0.0333(11) -0.0051(9) 0.0031(9) -0.0152(9)
C16 0.0565(13) 0.0314(11) 0.0284(10) -0.0050(8) 0.0001(9) -0.0108(10)
C17 0.0402(11) 0.0317(11) 0.0304(10) -0.0045(8) -0.0008(9) -0.0089(9)
C18 0.0749(16) 0.0364(12) 0.0340(11) -0.0030(9) -0.0061(11) -0.0140(11)
C19 0.164(3) 0.0395(15) 0.0487(16) 0.0095(12) -0.0014(18) -0.0203(17)
C20 0.0354(11) 0.0535(14) 0.0359(12) -0.0035(10) 0.0002(9) -0.0084(10)
C21 0.0471(14) 0.0716(16) 0.0311(12) -0.0048(11) 0.0086(10) -0.0171(12)
C22 0.0558(14) 0.0393(12) 0.0318(11) -0.0021(9) -0.0046(10) -0.0169(10)
C23 0.0815(19) 0.0807(19) 0.0334(13) -0.0006(12) -0.0117(13) -0.0288(15)
C24 0.0411(12) 0.0491(13) 0.0406(12) -0.0066(10) -0.0088(10) -0.0099(10)
C25 0.0367(12) 0.0525(13) 0.0364(12) -0.0096(10) 0.0047(9) -0.0107(10)
C26 0.0403(11) 0.0294(10) 0.0248(10) -0.0024(8) -0.0010(8) -0.0100(8)
C27 0.0277(10) 0.0355(11) 0.0339(11) -0.0036(9) -0.0046(8) -0.0111(8)
C28 0.0281(10) 0.0323(10) 0.0295(10) -0.0043(8) -0.0020(8) -0.0099(8)
C29 0.0304(10) 0.0343(11) 0.0287(10) -0.0063(8) 0.0005(8) -0.0108(8)
C30 0.0289(10) 0.0407(12) 0.0334(11) -0.0081(9) -0.0011(8) -0.0106(8)
C31 0.0678(16) 0.0373(13) 0.0578(15) -0.0159(11) 0.0011(12) -0.0146(11)
Cl1 0.0565(4) 0.1115(6) 0.0400(3) 0.0001(3) -0.0131(3) -0.0361(4)
N1 0.0348(9) 0.0474(11) 0.0371(10) -0.0026(8) 0.0018(7) -0.0192(8)
N2 0.0458(10) 0.0322(9) 0.0257(8) -0.0032(7) -0.0008(7) -0.0110(7)
N3 0.0426(10) 0.0326(9) 0.0360(10) -0.0081(7) 0.0001(8) -0.0122(7)
O1 0.0449(9) 0.0739(11) 0.0451(9) -0.0019(8) -0.0118(8) -0.0255(8)
O2 0.119(5) 0.048(3) 0.084(4) 0.002(2) -0.034(4) -0.040(3)
O2' 0.136(6) 0.040(3) 0.047(3) -0.0067(19) -0.014(4) -0.023(4)
O3 0.1397(17) 0.0380(9) 0.0447(9) 0.0054(7) -0.0247(10) -0.0205(10)
O4 0.0474(9) 0.0396(8) 0.0396(8) 0.0007(7) 0.0037(7) -0.0188(7)
O5 0.0558(10) 0.0525(9) 0.0366(9) -0.0154(7) 0.0094(7) -0.0135(7)

loop_
_atom_type_symbol
_atom_type_description
_atom_type_scat_dispersion_real
_atom_type_scat_dispersion_imag
_atom_type_scat_source
C C 0.0033 0.0016 'International Tables Vol C Tables 4.2.6.8 and 6.1.1.4'
H H 0.0000 0.0000 'International Tables Vol C Tables 4.2.6.8 and 6.1.1.4'
N N 0.0061 0.0033 'International Tables Vol C Tables 4.2.6.8 and 6.1.1.4'
O O 0.0106 0.0060 'International Tables Vol C Tables 4.2.6.8 and 6.1.1.4'
Cl Cl 0.1484 0.1585 'International Tables Vol C Tables 4.2.6.8 and 6.1.1.4'

loop_
_geom_angle_atom_site_label_1
_geom_angle_atom_site_label_2
_geom_angle_atom_site_label_3
_geom_angle
_geom_angle_site_symmetry_1
_geom_angle_site_symmetry_3
_geom_angle_publ_flag
C6 C1 C2 120.9(3) . . ?
C6 C1 H1 119.6 . . ?
C2 C1 H1 119.6 . . ?
C3 C2 C1 120.6(3) . . ?
C3 C2 H2 119.7 . . ?
C1 C2 H2 119.7 . . ?
C4 C3 C2 118.4(3) . . ?
C4 C3 H3 120.8 . . ?
C2 C3 H3 120.8 . . ?
C3 C4 C5 121.5(3) . . ?
C3 C4 H4 119.3 . . ?
C5 C4 H4 119.3 . . ?
C6 C5 C4 121.2(3) . . ?
C6 C5 H5 119.4 . . ?
C4 C5 H5 119.4 . . ?
C1 C6 C5 117.5(2) . . ?
C1 C6 C7 119.9(2) . . ?
C5 C6 C7 122.5(2) . . ?
N1 C7 C6 113.89(18) . . ?
N1 C7 H7A 108.8 . . ?
C6 C7 H7A 108.8 . . ?
N1 C7 H7B 108.8 . . ?
C6 C7 H7B 108.8 . . ?
H7A C7 H7B 107.7 . . ?
O1 C8 N1 125.70(19) . . ?
O1 C8 C9 126.35(18) . . ?
N1 C8 C9 107.95(16) . . ?
C29 C9 C10 115.79(15) . . ?
C29 C9 C8 110.84(15) . . ?
C10 C9 C8 101.87(15) . . ?
C29 C9 C17 105.44(15) . . ?
C10 C9 C17 112.61(15) . . ?
C8 C9 C17 110.36(15) . . ?
C11 C10 C15 120.89(18) . . ?
C11 C10 C9 130.08(17) . . ?
C15 C10 C9 108.95(16) . . ?
C10 C11 C12 117.46(18) . . ?
C10 C11 H11 121.3 . . ?
C12 C11 H11 121.3 . . ?
C13 C12 C11 121.9(2) . . ?
C13 C12 Cl1 119.09(16) . . ?
C11 C12 Cl1 119.01(16) . . ?
C12 C13 C14 120.4(2) . . ?
C12 C13 H13 119.8 . . ?
C14 C13 H13 119.8 . . ?
C15 C14 C13 118.0(2) . . ?
C15 C14 H14 121.0 . . ?
C13 C14 H14 121.0 . . ?
C14 C15 C10 121.34(19) . . ?
C14 C15 N1 128.83(18) . . ?
C10 C15 N1 109.80(17) . . ?
N2 C16 C17 111.89(16) . . ?
N2 C16 H16A 109.2 . . ?
C17 C16 H16A 109.2 . . ?
N2 C16 H16B 109.2 . . ?
C17 C16 H16B 109.2 . . ?
H16A C16 H16B 107.9 . . ?
C18 C17 C16 108.56(16) . . ?
C18 C17 C9 113.32(17) . . ?
C16 C17 C9 112.13(16) . . ?
C18 C17 H17 107.5 . . ?
C16 C17 H17 107.5 . . ?
C9 C17 H17 107.5 . . ?
O2' C18 O3 119.3(4) . . ?
O2 C18 O3 120.7(4) . . ?
O2' C18 C17 123.2(4) . . ?
O2 C18 C17 123.1(4) . . ?
O3 C18 C17 112.83(19) . . ?
O3 C19 H19A 109.5 . . ?
O3 C19 H19B 109.5 . . ?
H19A C19 H19B 109.5 . . ?
O3 C19 H19C 109.5 . . ?
H19A C19 H19C 109.5 . . ?
H19B C19 H19C 109.5 . . ?
C26 C20 C21 119.32(19) . . ?
C26 C20 H20 120.3 . . ?
C21 C20 H20 120.3 . . ?
C22 C21 C20 121.9(2) . . ?
C22 C21 H21 119.1 . . ?
C20 C21 H21 119.1 . . ?
C21 C22 C24 117.63(19) . . ?
C21 C22 C23 121.2(2) . . ?
C24 C22 C23 121.1(2) . . ?
C22 C23 H23A 109.5 . . ?
C22 C23 H23B 109.5 . . ?
H23A C23 H23B 109.5 . . ?
C22 C23 H23C 109.5 . . ?
H23A C23 H23C 109.5 . . ?
H23B C23 H23C 109.5 . . ?
C25 C24 C22 121.0(2) . . ?
C25 C24 H24 119.5 . . ?
C22 C24 H24 119.5 . . ?
C26 C25 C24 120.37(19) . . ?
C26 C25 H25 119.8 . . ?
C24 C25 H25 119.8 . . ?
C25 C26 C20 119.81(18) . . ?
C25 C26 N2 119.86(17) . . ?
C20 C26 N2 120.16(17) . . ?
O4 C27 N3 126.35(18) . . ?
O4 C27 C28 128.11(18) . . ?
N3 C27 C28 105.48(16) . . ?
C29 C28 N2 126.80(17) . . ?
C29 C28 C27 108.54(17) . . ?
N2 C28 C27 124.36(16) . . ?
C28 C29 C30 108.28(16) . . ?
C28 C29 C9 123.84(17) . . ?
C30 C29 C9 127.86(16) . . ?
O5 C30 N3 123.56(18) . . ?
O5 C30 C29 129.79(18) . . ?
N3 C30 C29 106.65(16) . . ?
N3 C31 H31A 109.5 . . ?
N3 C31 H31B 109.5 . . ?
H31A C31 H31B 109.5 . . ?
N3 C31 H31C 109.5 . . ?
H31A C31 H31C 109.5 . . ?
H31B C31 H31C 109.5 . . ?
C8 N1 C15 111.33(16) . . ?
C8 N1 C7 122.83(17) . . ?
C15 N1 C7 125.79(17) . . ?
C28 N2 C26 120.93(16) . . ?
C28 N2 C16 114.65(15) . . ?
C26 N2 C16 113.55(15) . . ?
C27 N3 C30 110.84(16) . . ?
C27 N3 C31 124.30(17) . . ?
C30 N3 C31 124.67(17) . . ?
C18 O3 C19 119.6(2) . . ?

loop_
_geom_bond_atom_site_label_1
_geom_bond_atom_site_label_2
_geom_bond_distance
_geom_bond_site_symmetry_2
_geom_bond_publ_flag
C1 C6 1.352(3) . ?
C1 C2 1.386(4) . ?
C1 H1 0.9300 . ?
C2 C3 1.364(5) . ?
C2 H2 0.9300 . ?
C3 C4 1.332(5) . ?
C3 H3 0.9300 . ?
C4 C5 1.369(4) . ?
C4 H4 0.9300 . ?
C5 C6 1.367(3) . ?
C5 H5 0.9300 . ?
C6 C7 1.503(3) . ?
C7 N1 1.465(2) . ?
C7 H7A 0.9700 . ?
C7 H7B 0.9700 . ?
C8 O1 1.212(2) . ?
C8 N1 1.366(3) . ?
C8 C9 1.550(3) . ?
C9 C29 1.500(3) . ?
C9 C10 1.510(3) . ?
C9 C17 1.570(3) . ?
C10 C11 1.374(3) . ?
C10 C15 1.391(3) . ?
C11 C12 1.382(3) . ?
C11 H11 0.9300 . ?
C12 C13 1.381(3) . ?
C12 Cl1 1.744(2) . ?
C13 C14 1.382(3) . ?
C13 H13 0.9300 . ?
C14 C15 1.372(3) . ?
C14 H14 0.9300 . ?
C15 N1 1.408(3) . ?
C16 N2 1.471(2) . ?
C16 C17 1.525(3) . ?
C16 H16A 0.9700 . ?
C16 H16B 0.9700 . ?
C17 C18 1.513(3) . ?
C17 H17 0.9800 . ?
C18 O2' 1.218(7) . ?
C18 O2 1.221(6) . ?
C18 O3 1.283(3) . ?
C19 O3 1.433(3) . ?
C19 H19A 0.9600 . ?
C19 H19B 0.9600 . ?
C19 H19C 0.9600 . ?
C20 C26 1.376(3) . ?
C20 C21 1.384(3) . ?
C20 H20 0.9300 . ?
C21 C22 1.382(3) . ?
C21 H21 0.9300 . ?
C22 C24 1.383(3) . ?
C22 C23 1.508(3) . ?
C23 H23A 0.9600 . ?
C23 H23B 0.9600 . ?
C23 H23C 0.9600 . ?
C24 C25 1.381(3) . ?
C24 H24 0.9300 . ?
C25 C26 1.373(3) . ?
C25 H25 0.9300 . ?
C26 N2 1.445(2) . ?
C27 O4 1.210(2) . ?
C27 N3 1.369(3) . ?
C27 C28 1.508(3) . ?
C28 C29 1.344(3) . ?
C28 N2 1.356(2) . ?
C29 C30 1.464(3) . ?
C30 O5 1.208(2) . ?
C30 N3 1.408(2) . ?
C31 N3 1.451(3) . ?
C31 H31A 0.9600 . ?
C31 H31B 0.9600 . ?
C31 H31C 0.9600 . ?
